data_7233676
loop_
_publ_author_name
'Hyunbok Lee'
'Yue Zhang'
'Lei Zhang'
'Timothy Mirabito'
'Edmund K. Burnett'
'Stefan Trahan'
'Ali Reza Mohebbi'
'Stefan C. B. Mannsfeld'
'Fred Wudl'
'Alejandro L. Briseno'

_publ_section_title
;
 Rubicene: a molecular fragment of C70 for use in organic field-effect
 transistors
;
_journal_name_full 'Journal of Materials Chemistry C'
_journal_page_first 3361
_journal_page_last 3366
_journal_paper_doi 10.1039/C3TC32117G
_journal_volume 2
_journal_year 2014
_chemical_formula_sum 'C26 H14'
_chemical_formula_weight 326.37
_space_group_IT_number 14
_space_group_name_Hall '-P 2yn'
_space_group_name_H-M_alt 'P 1 21/n 1'
_symmetry_cell_setting monoclinic
_symmetry_space_group_name_H-M 'P 1 21/n 1'
_atom_sites_solution_hydrogens geom
_atom_sites_solution_primary direct
_atom_sites_solution_secondary difmap
_cell_angle_alpha 90.00
_cell_angle_beta 97.021(6)
_cell_angle_gamma 90.00
_cell_formula_units_Z 4
_cell_length_a 16.2914(19)
_cell_length_b 5.1448(6)
_cell_length_c 19.056(2)
_cell_measurement_temperature 296(2)
_cell_volume 1585.2(3)
_computing_structure_refinement 'SHELXL-97 (Sheldrick, 1997)'
_computing_structure_solution 'SHELXS-97 (Sheldrick, 1990)'
_diffrn_ambient_temperature 296(2)
_diffrn_measured_fraction_theta_full 0.884
_diffrn_measured_fraction_theta_max 0.884
_diffrn_measurement_device_type 'CCD area detector'
_diffrn_measurement_method 'Omega scan'
_diffrn_radiation_monochromator graphite
_diffrn_radiation_source 'fine-focus sealed tube'
_diffrn_radiation_type CuK\a
_diffrn_radiation_wavelength 1.54178
_diffrn_reflns_av_R_equivalents 0.0463
_diffrn_reflns_av_sigmaI/netI 0.0443
_diffrn_reflns_limit_h_max 17
_diffrn_reflns_limit_h_min -16
_diffrn_reflns_limit_k_max 5
_diffrn_reflns_limit_k_min -5
_diffrn_reflns_limit_l_max 15
_diffrn_reflns_limit_l_min -20
_diffrn_reflns_number 5139
_diffrn_reflns_theta_full 57.96
_diffrn_reflns_theta_max 57.96
_diffrn_reflns_theta_min 3.37
_exptl_absorpt_coefficient_mu 0.592
_exptl_absorpt_correction_T_max 1
_exptl_absorpt_correction_T_min 0.788
_exptl_absorpt_correction_type multi-scan
_exptl_absorpt_process_details Sadabs
_exptl_crystal_colour red
_exptl_crystal_density_diffrn 1.368
_exptl_crystal_density_method 'not measured'
_exptl_crystal_description needle
_exptl_crystal_F_000 680
_exptl_crystal_size_max 0.4
_exptl_crystal_size_mid 0.04
_exptl_crystal_size_min 0.04
_refine_diff_density_max 0.357
_refine_diff_density_min -0.162
_refine_diff_density_rms 0.048
_refine_ls_extinction_coef 0.0014(6)
_refine_ls_extinction_expression Fc^*^=kFc[1+0.001xFc^2^\l^3^/sin(2\q)]^-1/4^
_refine_ls_extinction_method SHELXL
_refine_ls_goodness_of_fit_ref 2.085
_refine_ls_hydrogen_treatment constr
_refine_ls_matrix_type full
_refine_ls_number_parameters 236
_refine_ls_number_reflns 1952
_refine_ls_number_restraints 0
_refine_ls_restrained_S_all 2.085
_refine_ls_R_factor_all 0.0665
_refine_ls_R_factor_gt 0.0595
_refine_ls_shift/su_max 0.001
_refine_ls_shift/su_mean 0.000
_refine_ls_structure_factor_coef Fsqd
_refine_ls_weighting_details 'calc w=1/[\s^2^(Fo^2^)+(0.0600P)^2^+0.0000P] where P=(Fo^2^+2Fc^2^)/3'
_refine_ls_weighting_scheme calc
_refine_ls_wR_factor_gt 0.1786
_refine_ls_wR_factor_ref 0.1829
_reflns_number_gt 1679
_reflns_number_total 1952
_reflns_threshold_expression >2sigma(I)
_cod_data_source_file J-Mater-Chem-C-2014-2-3361.cif
_cod_data_source_block f
_cod_depositor_comments
;
The following automatic conversions were performed:

data item '_exptl_absorpt_correction_type' value 'multi scan' was
changed to 'multi-scan' in accordance with the built-in table derived
from the CIF Core dictionary named 'cif_core.dic' version 2.4.5 last
updated on 2014-11-21.

Automatic conversion script
Id: cif_fix_values 6909 2019-04-08 15:41:33Z antanas 
;
_cod_original_sg_symbol_H-M P2(1)/n
_cod_database_code 7233676

loop_
_symmetry_equiv_pos_as_xyz
'x, y, z'
'-x+1/2, y+1/2, -z+1/2'
'-x, -y, -z'
'x-1/2, -y-1/2, z-1/2'

loop_
_atom_site_label
_atom_site_type_symbol
_atom_site_fract_x
_atom_site_fract_y
_atom_site_fract_z
_atom_site_U_iso_or_equiv
_atom_site_adp_type
_atom_site_occupancy
_atom_site_symmetry_multiplicity
_atom_site_calc_flag
_atom_site_refinement_flags
_atom_site_disorder_assembly
_atom_site_disorder_group
C1 C 0.94126(16) 0.8431(5) 0.53109(14) 0.0491(7) Uani 1 1 d . . .
C2 C 0.98869(16) 1.0417(5) 0.56776(13) 0.0478(7) Uani 1 1 d . . .
C3 C 1.04760(15) 1.2019(5) 0.53972(14) 0.0482(7) Uani 1 1 d . . .
C4 C 1.08771(18) 1.3926(5) 0.58778(15) 0.0575(8) Uani 1 1 d . . .
H4 H 1.1260 1.5066 0.5723 0.069 Uiso 1 1 calc R . .
C5 C 1.07000(19) 1.4064(6) 0.65503(17) 0.0617(8) Uani 1 1 d . . .
H5 H 1.0975 1.5293 0.6851 0.074 Uiso 1 1 calc R . .
C6 C 1.01143(17) 1.2420(5) 0.68194(15) 0.0595(8) Uani 1 1 d . . .
H6 H 1.0009 1.2570 0.7287 0.071 Uiso 1 1 calc R . .
C7 C 0.97070(17) 1.0614(5) 0.63822(14) 0.0515(7) Uani 1 1 d . . .
C8 C 0.90696(17) 0.8645(5) 0.64655(15) 0.0524(7) Uani 1 1 d . . .
C9 C 0.86696(19) 0.8018(6) 0.70337(16) 0.0633(9) Uani 1 1 d . . .
H9 H 0.8783 0.8912 0.7459 0.076 Uiso 1 1 calc R . .
C10 C 0.8092(2) 0.6024(6) 0.69636(18) 0.0680(9) Uani 1 1 d . . .
H10 H 0.7816 0.5588 0.7346 0.082 Uiso 1 1 calc R . .
C11 C 0.79223(19) 0.4689(6) 0.63428(18) 0.0689(9) Uani 1 1 d . . .
H11 H 0.7538 0.3344 0.6311 0.083 Uiso 1 1 calc R . .
C12 C 0.83183(18) 0.5317(5) 0.57539(16) 0.0620(8) Uani 1 1 d . . .
H12 H 0.8199 0.4414 0.5331 0.074 Uiso 1 1 calc R . .
C13 C 0.88922(16) 0.7317(5) 0.58158(15) 0.0528(7) Uani 1 1 d . . .
C14 C 0.55699(18) 0.4640(5) 0.44933(14) 0.0575(8) Uani 1 1 d . . .
C15 C 0.62391(18) 0.3638(5) 0.41112(15) 0.0551(8) Uani 1 1 d . . .
C16 C 0.6493(2) 0.4345(5) 0.34620(18) 0.0710(10) Uani 1 1 d . . .
H16 H 0.6231 0.5678 0.3191 0.085 Uiso 1 1 calc R . .
C17 C 0.7165(2) 0.2962(6) 0.32293(17) 0.0735(9) Uani 1 1 d . . .
H17 H 0.7349 0.3373 0.2800 0.088 Uiso 1 1 calc R . .
C18 C 0.7539(2) 0.1026(6) 0.36414(17) 0.0712(9) Uani 1 1 d . . .
H18 H 0.7982 0.0150 0.3486 0.085 Uiso 1 1 calc R . .
C19 C 0.7290(2) 0.0324(6) 0.42702(17) 0.0717(10) Uani 1 1 d . . .
H19 H 0.7556 -0.1013 0.4537 0.086 Uiso 1 1 calc R . .
C20 C 0.66429(19) 0.1622(5) 0.45015(16) 0.0609(8) Uani 1 1 d . . .
C21 C 0.62311(18) 0.1285(5) 0.51503(15) 0.0588(8) Uani 1 1 d . . .
C22 C 0.6333(2) -0.0345(6) 0.57110(17) 0.0683(10) Uani 1 1 d . . .
H22 H 0.6746 -0.1602 0.5745 0.082 Uiso 1 1 calc R . .
C23 C 0.57973(19) -0.0116(6) 0.62533(16) 0.0673(9) Uani 1 1 d . . .
H23 H 0.5878 -0.1231 0.6640 0.081 Uiso 1 1 calc R . .
C24 C 0.51850(19) 0.1641(5) 0.62249(16) 0.0655(9) Uani 1 1 d . . .
H24 H 0.4849 0.1706 0.6586 0.079 Uiso 1 1 calc R . .
C25 C 0.50429(18) 0.3436(5) 0.56370(14) 0.0550(8) Uani 1 1 d . . .
C26 C 0.55827(16) 0.3167(5) 0.51166(15) 0.0525(8) Uani 1 1 d . . .

loop_
_atom_site_aniso_label
_atom_site_aniso_U_11
_atom_site_aniso_U_22
_atom_site_aniso_U_33
_atom_site_aniso_U_23
_atom_site_aniso_U_13
_atom_site_aniso_U_12
C1 0.0468(16) 0.0458(14) 0.0535(16) 0.0016(14) 0.0010(13) 0.0038(12)
C2 0.0497(16) 0.0447(14) 0.0481(16) 0.0001(13) 0.0021(12) 0.0059(11)
C3 0.0456(16) 0.0420(14) 0.0554(17) -0.0017(13) -0.0006(13) 0.0034(11)
C4 0.0588(19) 0.0529(16) 0.0592(18) -0.0043(15) 0.0005(14) -0.0012(13)
C5 0.0587(19) 0.0598(17) 0.0644(19) -0.0143(15) -0.0017(15) -0.0008(13)
C6 0.064(2) 0.0621(17) 0.0517(16) -0.0065(15) 0.0035(14) 0.0079(14)
C7 0.0514(17) 0.0509(15) 0.0516(16) 0.0003(14) 0.0043(13) 0.0082(12)
C8 0.0506(18) 0.0520(15) 0.0543(17) 0.0036(14) 0.0060(13) 0.0086(12)
C9 0.066(2) 0.0652(18) 0.0595(18) 0.0036(16) 0.0108(16) 0.0093(15)
C10 0.064(2) 0.0724(19) 0.070(2) 0.0117(18) 0.0186(16) 0.0024(16)
C11 0.059(2) 0.0628(18) 0.085(2) 0.0135(18) 0.0069(17) -0.0057(14)
C12 0.061(2) 0.0607(17) 0.0633(19) 0.0025(16) 0.0028(15) 0.0001(14)
C13 0.0480(16) 0.0515(15) 0.0583(17) 0.0065(14) 0.0047(13) 0.0058(12)
C14 0.0622(19) 0.0531(16) 0.0554(18) -0.0081(15) -0.0006(14) -0.0091(14)
C15 0.0581(18) 0.0524(16) 0.0534(17) -0.0079(14) 0.0009(14) -0.0049(13)
C16 0.078(2) 0.0553(17) 0.075(2) 0.0005(17) -0.0111(18) -0.0019(15)
C17 0.077(2) 0.078(2) 0.066(2) -0.0027(18) 0.0132(18) -0.0034(18)
C18 0.068(2) 0.074(2) 0.071(2) -0.0076(19) 0.0097(17) 0.0093(16)
C19 0.076(2) 0.0650(19) 0.071(2) -0.0039(18) -0.0015(18) 0.0068(17)
C20 0.064(2) 0.0549(16) 0.0599(18) -0.0046(15) -0.0079(15) -0.0043(14)
C21 0.068(2) 0.0483(15) 0.0565(18) -0.0017(15) -0.0080(15) -0.0008(13)
C22 0.077(2) 0.0560(18) 0.066(2) 0.0067(16) -0.0138(17) 0.0014(14)
C23 0.078(2) 0.0612(17) 0.0596(19) 0.0098(16) -0.0048(17) -0.0001(16)
C24 0.074(2) 0.0577(17) 0.0619(18) 0.0003(16) -0.0035(16) -0.0006(14)
C25 0.068(2) 0.0452(15) 0.0481(16) 0.0031(14) -0.0071(14) -0.0086(13)
C26 0.0542(18) 0.0416(14) 0.0581(17) -0.0033(14) -0.0074(14) -0.0009(12)

loop_
_atom_type_symbol
_atom_type_description
_atom_type_scat_dispersion_real
_atom_type_scat_dispersion_imag
_atom_type_scat_source
C C 0.0181 0.0091 'International Tables Vol C Tables 4.2.6.8 and 6.1.1.4'
H H 0.0000 0.0000 'International Tables Vol C Tables 4.2.6.8 and 6.1.1.4'

loop_
_geom_angle_atom_site_label_1
_geom_angle_atom_site_label_2
_geom_angle_atom_site_label_3
_geom_angle
_geom_angle_site_symmetry_1
_geom_angle_site_symmetry_3
C3 C1 C2 117.9(2) 3_776 .
C3 C1 C13 135.7(2) 3_776 .
C2 C1 C13 106.4(2) . .
C1 C2 C7 110.9(3) . .
C1 C2 C3 126.0(2) . .
C7 C2 C3 123.0(2) . .
C1 C3 C2 116.1(2) 3_776 .
C1 C3 C4 128.4(3) 3_776 .
C2 C3 C4 115.5(2) . .
C5 C4 C3 120.4(3) . .
C5 C4 H4 119.8 . .
C3 C4 H4 119.8 . .
C4 C5 C6 122.9(3) . .
C4 C5 H5 118.5 . .
C6 C5 H5 118.5 . .
C7 C6 C5 119.0(3) . .
C7 C6 H6 120.5 . .
C5 C6 H6 120.5 . .
C6 C7 C2 119.1(3) . .
C6 C7 C8 134.3(3) . .
C2 C7 C8 106.5(2) . .
C9 C8 C13 120.9(3) . .
C9 C8 C7 131.1(3) . .
C13 C8 C7 108.0(3) . .
C8 C9 C10 118.7(3) . .
C8 C9 H9 120.6 . .
C10 C9 H9 120.6 . .
C11 C10 C9 121.2(3) . .
C11 C10 H10 119.4 . .
C9 C10 H10 119.4 . .
C10 C11 C12 120.9(3) . .
C10 C11 H11 119.5 . .
C12 C11 H11 119.5 . .
C13 C12 C11 118.4(3) . .
C13 C12 H12 120.8 . .
C11 C12 H12 120.8 . .
C12 C13 C8 119.8(3) . .
C12 C13 C1 132.0(3) . .
C8 C13 C1 108.2(2) . .
C25 C14 C26 117.7(3) 3_666 .
C25 C14 C15 135.2(3) 3_666 .
C26 C14 C15 107.0(2) . .
C20 C15 C16 119.6(3) . .
C20 C15 C14 109.0(3) . .
C16 C15 C14 131.4(3) . .
C15 C16 C17 117.9(3) . .
C15 C16 H16 121.1 . .
C17 C16 H16 121.0 . .
C18 C17 C16 119.5(3) . .
C18 C17 H17 120.3 . .
C16 C17 H17 120.3 . .
C19 C18 C17 122.8(3) . .
C19 C18 H18 118.6 . .
C17 C18 H18 118.6 . .
C18 C19 C20 118.6(3) . .
C18 C19 H19 120.7 . .
C20 C19 H19 120.7 . .
C19 C20 C15 121.6(3) . .
C19 C20 C21 131.0(3) . .
C15 C20 C21 107.4(3) . .
C22 C21 C26 118.3(3) . .
C22 C21 C20 134.8(3) . .
C26 C21 C20 106.9(2) . .
C21 C22 C23 119.4(3) . .
C21 C22 H22 120.3 . .
C23 C22 H22 120.3 . .
C24 C23 C22 122.7(3) . .
C24 C23 H23 118.7 . .
C22 C23 H23 118.7 . .
C23 C24 C25 120.5(3) . .
C23 C24 H24 119.7 . .
C25 C24 H24 119.7 . .
C14 C25 C26 115.8(2) 3_666 .
C14 C25 C24 128.9(3) 3_666 .
C26 C25 C24 115.3(3) . .
C14 C26 C25 126.5(2) . .
C14 C26 C21 109.7(3) . .
C25 C26 C21 123.8(3) . .

loop_
_geom_bond_atom_site_label_1
_geom_bond_atom_site_label_2
_geom_bond_distance
_geom_bond_site_symmetry_2
C1 C3 1.403(4) 3_776
C1 C2 1.413(3) .
C1 C13 1.474(4) .
C2 C7 1.413(4) .
C2 C3 1.418(4) .
C3 C1 1.403(4) 3_776
C3 C4 1.443(4) .
C4 C5 1.349(4) .
C4 H4 0.9300 .
C5 C6 1.417(4) .
C5 H5 0.9300 .
C6 C7 1.365(4) .
C6 H6 0.9300 .
C7 C8 1.473(4) .
C8 C9 1.369(4) .
C8 C13 1.412(4) .
C9 C10 1.387(4) .
C9 H9 0.9300 .
C10 C11 1.367(4) .
C10 H10 0.9300 .
C11 C12 1.399(4) .
C11 H11 0.9300 .
C12 C13 1.386(4) .
C12 H12 0.9300 .
C14 C25 1.406(4) 3_666
C14 C26 1.407(4) .
C14 C15 1.476(4) .
C15 C20 1.393(4) .
C15 C16 1.400(4) .
C16 C17 1.422(5) .
C16 H16 0.9300 .
C17 C18 1.365(4) .
C17 H17 0.9300 .
C18 C19 1.360(4) .
C18 H18 0.9300 .
C19 C20 1.366(4) .
C19 H19 0.9300 .
C20 C21 1.487(4) .
C21 C22 1.353(4) .
C21 C26 1.429(4) .
C22 C23 1.437(4) .
C22 H22 0.9300 .
C23 C24 1.342(4) .
C23 H23 0.9300 .
C24 C25 1.449(4) .
C24 H24 0.9300 .
C25 C14 1.406(4) 3_666
C25 C26 1.410(4) .

loop_
_geom_torsion_atom_site_label_1
_geom_torsion_atom_site_label_2
_geom_torsion_atom_site_label_3
_geom_torsion_atom_site_label_4
_geom_torsion
_geom_torsion_site_symmetry_1
_geom_torsion_site_symmetry_2
_geom_torsion_site_symmetry_3
_geom_torsion_site_symmetry_4
C3 C1 C2 C7 -179.6(2) 3_776 . . .
C13 C1 C2 C7 0.6(3) . . . .
C3 C1 C2 C3 -0.3(4) 3_776 . . .
C13 C1 C2 C3 180.0(2) . . . .
C1 C2 C3 C1 0.3(4) . . . 3_776
C7 C2 C3 C1 179.6(2) . . . 3_776
C1 C2 C3 C4 179.6(2) . . . .
C7 C2 C3 C4 -1.1(3) . . . .
C1 C3 C4 C5 -179.2(3) 3_776 . . .
C2 C3 C4 C5 1.6(4) . . . .
C3 C4 C5 C6 -1.0(4) . . . .
C4 C5 C6 C7 -0.1(4) . . . .
C5 C6 C7 C2 0.6(4) . . . .
C5 C6 C7 C8 -179.2(3) . . . .
C1 C2 C7 C6 179.4(2) . . . .
C3 C2 C7 C6 0.0(4) . . . .
C1 C2 C7 C8 -0.7(3) . . . .
C3 C2 C7 C8 179.9(2) . . . .
C6 C7 C8 C9 0.6(5) . . . .
C2 C7 C8 C9 -179.2(3) . . . .
C6 C7 C8 C13 -179.6(3) . . . .
C2 C7 C8 C13 0.5(3) . . . .
C13 C8 C9 C10 0.9(4) . . . .
C7 C8 C9 C10 -179.4(3) . . . .
C8 C9 C10 C11 0.2(4) . . . .
C9 C10 C11 C12 -0.9(5) . . . .
C10 C11 C12 C13 0.4(4) . . . .
C11 C12 C13 C8 0.7(4) . . . .
C11 C12 C13 C1 179.4(3) . . . .
C9 C8 C13 C12 -1.3(4) . . . .
C7 C8 C13 C12 178.9(2) . . . .
C9 C8 C13 C1 179.6(2) . . . .
C7 C8 C13 C1 -0.2(3) . . . .
C3 C1 C13 C12 1.2(5) 3_776 . . .
C2 C1 C13 C12 -179.1(3) . . . .
C3 C1 C13 C8 -179.9(3) 3_776 . . .
C2 C1 C13 C8 -0.2(3) . . . .
C25 C14 C15 C20 -178.3(3) 3_666 . . .
C26 C14 C15 C20 -0.3(3) . . . .
C25 C14 C15 C16 0.6(5) 3_666 . . .
C26 C14 C15 C16 178.6(3) . . . .
C20 C15 C16 C17 -0.4(4) . . . .
C14 C15 C16 C17 -179.2(3) . . . .
C15 C16 C17 C18 -0.3(4) . . . .
C16 C17 C18 C19 0.7(5) . . . .
C17 C18 C19 C20 -0.4(5) . . . .
C18 C19 C20 C15 -0.3(4) . . . .
C18 C19 C20 C21 179.2(3) . . . .
C16 C15 C20 C19 0.7(4) . . . .
C14 C15 C20 C19 179.8(3) . . . .
C16 C15 C20 C21 -178.9(2) . . . .
C14 C15 C20 C21 0.2(3) . . . .
C19 C20 C21 C22 -0.8(5) . . . .
C15 C20 C21 C22 178.7(3) . . . .
C19 C20 C21 C26 -179.5(3) . . . .
C15 C20 C21 C26 0.0(3) . . . .
C26 C21 C22 C23 -0.7(4) . . . .
C20 C21 C22 C23 -179.2(3) . . . .
C21 C22 C23 C24 0.9(4) . . . .
C22 C23 C24 C25 -0.7(4) . . . .
C23 C24 C25 C14 178.6(3) . . . 3_666
C23 C24 C25 C26 0.3(4) . . . .
C25 C14 C26 C25 -0.7(4) 3_666 . . .
C15 C14 C26 C25 -179.1(2) . . . .
C25 C14 C26 C21 178.7(2) 3_666 . . .
C15 C14 C26 C21 0.3(3) . . . .
C14 C25 C26 C14 0.7(4) 3_666 . . .
C24 C25 C26 C14 179.2(2) . . . .
C14 C25 C26 C21 -178.7(2) 3_666 . . .
C24 C25 C26 C21 -0.1(4) . . . .
C22 C21 C26 C14 -179.1(2) . . . .
C20 C21 C26 C14 -0.2(3) . . . .
C22 C21 C26 C25 0.3(4) . . . .
C20 C21 C26 C25 179.3(2) . . . .
